data_7154977
loop_
_publ_author_name
'Del Fiandra, Claudia'
'Moccia, Maria'
'Adamo, Mauro F. A.'

_publ_section_title
;
 Enantioselective cyclopropanation of
 (Z)-3-substituted-2-(4-pyridyl)-acrylonitriles catalyzed by Cinchona
 ammonium salts.
;
_journal_issue 11
_journal_name_full 'Organic &amp; biomolecular chemistry'
_journal_page_first 3105
_journal_page_last 3111
_journal_paper_doi 10.1039/c6ob00154h
_journal_volume 14
_journal_year 2016
_chemical_formula_moiety 'C19 H16 N2 O4'
_chemical_formula_sum 'C19 H16 N2 O4'
_chemical_formula_weight 336.34
_chemical_melting_point 103.5(15)
_chemical_name_systematic '(2R,3R)-dimethyl 2-cyano-3-phenyl-2-(pyridin-4-yl)cyclopropane-1,1-dicarboxylate '
_space_group_crystal_system monoclinic
_space_group_IT_number 14
_space_group_name_Hall '-P 2ybc'
_space_group_name_H-M_alt 'P 1 21/c 1'
_symmetry_space_group_name_Hall '-P 2ybc'
_symmetry_space_group_name_H-M 'P 1 21/c 1'
_atom_sites_solution_hydrogens geom
_audit_creation_method SHELXL-2014/7
_audit_update_record
;
2016-01-18 deposited with the CCDC.
2016-02-17 downloaded from the CCDC.
;
_cell_angle_alpha 90
_cell_angle_beta 100.4013(12)
_cell_angle_gamma 90
_cell_formula_units_Z 4
_cell_length_a 9.5857(4)
_cell_length_b 10.4800(5)
_cell_length_c 16.9107(8)
_cell_measurement_reflns_used 9919
_cell_measurement_temperature 100(2)
_cell_measurement_theta_max 30.09
_cell_measurement_theta_min 2.45
_cell_volume 1670.90(13)
_computing_cell_refinement 'SAINT+ Ver. 8.34A (Bruker-AXS, 2013)'
_computing_data_collection 'APEX2 Ver. 2014.11-0 (Bruker-AXS, 2014)'
_computing_data_reduction 'SAINT+ Ver. 8.34A (Bruker-AXS, 2013)'
_computing_molecular_graphics 'SHELXTL (Bruker-AXS, 2008-2014)'
_computing_publication_material 'SHELXTL (Bruker-AXS, 2008-2014)'
_computing_structure_refinement 'SHELXL-2014/7 (Sheldrick, 2014)'
_computing_structure_solution 'SHELXT-2014/4 (Sheldrick, 2014)'
_diffrn_detector_area_resol_mean 8.258
_diffrn_measured_fraction_theta_full 1.000
_diffrn_measured_fraction_theta_max 1.000
_diffrn_measurement_device_type 'Bruker APEX-II CCD'
_diffrn_measurement_method '\f and \w scans'
_diffrn_radiation_type MoK\a
_diffrn_radiation_wavelength 0.71073
_diffrn_reflns_av_R_equivalents 0.0182
_diffrn_reflns_av_unetI/netI 0.0089
_diffrn_reflns_Laue_measured_fraction_full 1.000
_diffrn_reflns_Laue_measured_fraction_max 1.000
_diffrn_reflns_limit_h_max 12
_diffrn_reflns_limit_h_min -12
_diffrn_reflns_limit_k_max 13
_diffrn_reflns_limit_k_min -13
_diffrn_reflns_limit_l_max 21
_diffrn_reflns_limit_l_min -19
_diffrn_reflns_number 32841
_diffrn_reflns_point_group_measured_fraction_full 1.000
_diffrn_reflns_point_group_measured_fraction_max 1.000
_diffrn_reflns_theta_full 25.242
_diffrn_reflns_theta_max 27.510
_diffrn_reflns_theta_min 2.160
_diffrn_source 'sealed tube'
_exptl_absorpt_coefficient_mu 0.095
_exptl_absorpt_correction_T_max 0.7460
_exptl_absorpt_correction_T_min 0.7166
_exptl_absorpt_correction_type multi-scan
_exptl_absorpt_process_details 'SADABS-2014/5 (Bruker, 2014)'
_exptl_crystal_colour yellow
_exptl_crystal_density_diffrn 1.337
_exptl_crystal_description needle
_exptl_crystal_F_000 704
_exptl_crystal_recrystallization_method 'Re-crystallisation from solvent: methanol'
_exptl_crystal_size_max 0.320
_exptl_crystal_size_mid 0.220
_exptl_crystal_size_min 0.090
_refine_diff_density_max 0.344
_refine_diff_density_min -0.185
_refine_diff_density_rms 0.039
_refine_ls_extinction_method none
_refine_ls_goodness_of_fit_ref 1.051
_refine_ls_hydrogen_treatment constr
_refine_ls_matrix_type full
_refine_ls_number_parameters 228
_refine_ls_number_reflns 3841
_refine_ls_number_restraints 0
_refine_ls_restrained_S_all 1.051
_refine_ls_R_factor_all 0.0365
_refine_ls_R_factor_gt 0.0327
_refine_ls_shift/su_max 0.000
_refine_ls_shift/su_mean 0.000
_refine_ls_structure_factor_coef Fsqd
_refine_ls_weighting_details 'w=1/[\s^2^(Fo^2^)+(0.0552P)^2^+0.5066P] where P=(Fo^2^+2Fc^2^)/3'
_refine_ls_weighting_scheme calc
_refine_ls_wR_factor_gt 0.0920
_refine_ls_wR_factor_ref 0.0961
_reflns_Friedel_coverage 0.000
_reflns_number_gt 3459
_reflns_number_total 3841
_reflns_threshold_expression 'I > 2\s(I)'
_cod_data_source_file c6ob00154h2.cif
_cod_data_source_block tcd239
_cod_depositor_comments
;
The following automatic conversions were performed:

'_chemical_melting_point' value '102-105' was changed to '103.5(15)'
- the average value was taken and precision was estimated.

Automatic conversion script
Id: cif_fix_values 4268 2015-11-12 08:31:59Z antanas 

 Adding full bibliography for 7154977.cif.
;
_cod_database_code 7154977
_shelx_shelxl_version_number 2014/7
_shelx_space_group_comment
; 
The symmetry employed for this shelxl refinement is uniquely defined 
by the following loop, which should always be used as a source of 
symmetry information in preference to the above space-group names. 
They are only intended as comments. 
;
_shelx_estimated_absorpt_t_min 0.970
_shelx_estimated_absorpt_t_max 0.991

loop_
_space_group_symop_operation_xyz
'x, y, z'
'-x, y+1/2, -z+1/2'
'-x, -y, -z'
'x, -y-1/2, z-1/2'

loop_
_atom_site_label
_atom_site_type_symbol
_atom_site_fract_x
_atom_site_fract_y
_atom_site_fract_z
_atom_site_U_iso_or_equiv
_atom_site_adp_type
_atom_site_occupancy
_atom_site_site_symmetry_order
_atom_site_calc_flag
_atom_site_refinement_flags_posn
_atom_site_refinement_flags_adp
C1 C -0.05878(11) 0.14998(10) 0.05370(6) 0.0207(2) Uani 1 1 d . .
H1 H 0.0271 0.1629 0.0342 0.025 Uiso 1 1 calc R U
C2 C -0.18440(11) 0.12905(11) -0.00037(6) 0.0235(2) Uani 1 1 d . .
H2 H -0.1838 0.1265 -0.0565 0.028 Uiso 1 1 calc R U
C3 C -0.31068(11) 0.11196(11) 0.02769(7) 0.0234(2) Uani 1 1 d . .
H3 H -0.3969 0.1001 -0.0093 0.028 Uiso 1 1 calc R U
C4 C -0.31072(11) 0.11222(11) 0.10971(7) 0.0233(2) Uani 1 1 d . .
H4 H -0.3969 0.0998 0.1290 0.028 Uiso 1 1 calc R U
C5 C -0.18437(10) 0.13065(10) 0.16385(6) 0.0191(2) Uani 1 1 d . .
H5 H -0.1844 0.1285 0.2200 0.023 Uiso 1 1 calc R U
C6 C -0.05798(10) 0.15217(9) 0.13625(6) 0.01556(19) Uani 1 1 d . .
C7 C 0.08120(10) 0.16655(9) 0.19241(6) 0.01499(19) Uani 1 1 d . .
H7 H 0.1392 0.0867 0.1979 0.018 Uiso 1 1 calc R U
C8 C 0.17033(9) 0.28632(9) 0.19726(6) 0.01465(19) Uani 1 1 d . .
C9 C 0.10034(9) 0.24421(9) 0.26916(6) 0.01427(19) Uani 1 1 d . .
C10 C -0.02108(10) 0.31643(9) 0.28544(6) 0.01547(19) Uani 1 1 d . .
N11 N -0.11720(9) 0.36432(8) 0.30445(5) 0.01911(18) Uani 1 1 d . .
C12 C 0.19980(9) 0.20475(9) 0.34478(6) 0.01529(19) Uani 1 1 d . .
C13 C 0.22312(10) 0.28690(10) 0.41056(6) 0.0190(2) Uani 1 1 d . .
H13 H 0.1711 0.3641 0.4099 0.023 Uiso 1 1 calc R U
C14 C 0.32380(11) 0.25389(11) 0.47717(6) 0.0234(2) Uani 1 1 d . .
H14 H 0.3384 0.3104 0.5218 0.028 Uiso 1 1 calc R U
N15 N 0.40153(10) 0.14715(9) 0.48214(6) 0.0255(2) Uani 1 1 d . .
C16 C 0.37613(11) 0.06807(10) 0.41904(7) 0.0233(2) Uani 1 1 d . .
H16 H 0.4293 -0.0088 0.4216 0.028 Uiso 1 1 calc R U
C17 C 0.27647(10) 0.09171(10) 0.34984(6) 0.0189(2) Uani 1 1 d . .
H17 H 0.2613 0.0318 0.3070 0.023 Uiso 1 1 calc R U
C18 C 0.32935(10) 0.26566(9) 0.21007(6) 0.01585(19) Uani 1 1 d . .
O19 O 0.38490(7) 0.17521(7) 0.18454(5) 0.02100(17) Uani 1 1 d . .
O20 O 0.39690(7) 0.35891(7) 0.25474(4) 0.02052(17) Uani 1 1 d . .
C21 C 0.55023(10) 0.34756(11) 0.27257(7) 0.0272(2) Uani 1 1 d . .
H21A H 0.5767 0.2728 0.3068 0.041 Uiso 1 1 calc R U
H21B H 0.5910 0.4245 0.3006 0.041 Uiso 1 1 calc R U
H21C H 0.5865 0.3377 0.2223 0.041 Uiso 1 1 calc R U
C22 C 0.11739(10) 0.40344(9) 0.14997(6) 0.01699(19) Uani 1 1 d . .
O23 O 0.00217(8) 0.44923(8) 0.14636(5) 0.0314(2) Uani 1 1 d . .
O24 O 0.21722(8) 0.44625(7) 0.11146(5) 0.02457(18) Uani 1 1 d . .
C25 C 0.18541(13) 0.56133(11) 0.06403(7) 0.0286(2) Uani 1 1 d . .
H25A H 0.1221 0.5406 0.0134 0.043 Uiso 1 1 calc R U
H25B H 0.2736 0.5980 0.0525 0.043 Uiso 1 1 calc R U
H25C H 0.1390 0.6233 0.0941 0.043 Uiso 1 1 calc R U

loop_
_atom_site_aniso_label
_atom_site_aniso_U_11
_atom_site_aniso_U_22
_atom_site_aniso_U_33
_atom_site_aniso_U_23
_atom_site_aniso_U_13
_atom_site_aniso_U_12
C1 0.0193(5) 0.0235(5) 0.0199(5) 0.0011(4) 0.0050(4) -0.0019(4)
C2 0.0271(5) 0.0255(5) 0.0166(5) 0.0013(4) 0.0007(4) -0.0017(4)
C3 0.0184(5) 0.0227(5) 0.0260(5) -0.0013(4) -0.0036(4) 0.0010(4)
C4 0.0159(4) 0.0253(5) 0.0291(5) -0.0057(4) 0.0049(4) -0.0012(4)
C5 0.0182(4) 0.0208(5) 0.0189(5) -0.0028(4) 0.0051(4) -0.0016(4)
C6 0.0154(4) 0.0129(4) 0.0179(4) -0.0003(3) 0.0017(3) 0.0007(3)
C7 0.0139(4) 0.0143(4) 0.0168(4) 0.0006(3) 0.0029(3) 0.0007(3)
C8 0.0130(4) 0.0154(4) 0.0157(4) 0.0014(3) 0.0028(3) 0.0011(3)
C9 0.0126(4) 0.0139(4) 0.0163(4) 0.0017(3) 0.0025(3) 0.0006(3)
C10 0.0160(4) 0.0146(4) 0.0150(4) 0.0010(3) 0.0009(3) -0.0015(3)
N11 0.0174(4) 0.0187(4) 0.0212(4) -0.0007(3) 0.0036(3) 0.0010(3)
C12 0.0129(4) 0.0169(4) 0.0161(4) 0.0040(3) 0.0025(3) -0.0019(3)
C13 0.0193(4) 0.0190(5) 0.0184(5) 0.0017(4) 0.0022(4) -0.0003(4)
C14 0.0243(5) 0.0263(5) 0.0180(5) 0.0014(4) -0.0006(4) -0.0029(4)
N15 0.0231(4) 0.0282(5) 0.0228(4) 0.0064(4) -0.0025(3) -0.0003(4)
C16 0.0202(5) 0.0226(5) 0.0255(5) 0.0066(4) -0.0003(4) 0.0033(4)
C17 0.0172(4) 0.0184(5) 0.0204(5) 0.0031(4) 0.0014(4) 0.0004(4)
C18 0.0143(4) 0.0166(4) 0.0171(4) 0.0044(3) 0.0039(3) 0.0000(3)
O19 0.0173(3) 0.0194(4) 0.0273(4) 0.0011(3) 0.0067(3) 0.0032(3)
O20 0.0127(3) 0.0214(4) 0.0269(4) -0.0020(3) 0.0023(3) -0.0015(3)
C21 0.0122(4) 0.0302(6) 0.0380(6) 0.0001(5) 0.0010(4) -0.0027(4)
C22 0.0173(4) 0.0165(4) 0.0168(4) 0.0012(4) 0.0022(3) 0.0003(3)
O23 0.0224(4) 0.0344(5) 0.0396(5) 0.0194(4) 0.0117(3) 0.0124(3)
O24 0.0241(4) 0.0230(4) 0.0290(4) 0.0120(3) 0.0111(3) 0.0049(3)
C25 0.0322(6) 0.0239(5) 0.0310(6) 0.0136(5) 0.0095(5) 0.0031(4)

loop_
_atom_type_symbol
_atom_type_description
_atom_type_scat_dispersion_real
_atom_type_scat_dispersion_imag
_atom_type_scat_source
C C 0.0033 0.0016 'International Tables Vol C Tables 4.2.6.8 and 6.1.1.4'
H H 0.0000 0.0000 'International Tables Vol C Tables 4.2.6.8 and 6.1.1.4'
N N 0.0061 0.0033 'International Tables Vol C Tables 4.2.6.8 and 6.1.1.4'
O O 0.0106 0.0060 'International Tables Vol C Tables 4.2.6.8 and 6.1.1.4'

loop_
_geom_angle_atom_site_label_1
_geom_angle_atom_site_label_2
_geom_angle_atom_site_label_3
_geom_angle
C2 C1 C6 120.53(9)
C2 C1 H1 119.7
C6 C1 H1 119.7
C3 C2 C1 119.99(10)
C3 C2 H2 120.0
C1 C2 H2 120.0
C4 C3 C2 119.93(9)
C4 C3 H3 120.0
C2 C3 H3 120.0
C3 C4 C5 120.00(10)
C3 C4 H4 120.0
C5 C4 H4 120.0
C6 C5 C4 120.51(9)
C6 C5 H5 119.7
C4 C5 H5 119.7
C5 C6 C1 118.99(9)
C5 C6 C7 122.17(9)
C1 C6 C7 118.63(8)
C6 C7 C8 123.18(8)
C6 C7 C9 123.58(8)
C8 C7 C9 61.82(6)
C6 C7 H7 113.0
C8 C7 H7 113.0
C9 C7 H7 113.0
C22 C8 C7 121.06(8)
C22 C8 C18 115.28(8)
C7 C8 C18 115.65(8)
C22 C8 C9 119.74(8)
C7 C8 C9 59.17(6)
C18 C8 C9 114.36(7)
C10 C9 C12 112.76(8)
C10 C9 C7 117.65(8)
C12 C9 C7 122.64(8)
C10 C9 C8 118.23(8)
C12 C9 C8 116.41(7)
C7 C9 C8 59.01(6)
N11 C10 C9 172.92(10)
C17 C12 C13 118.13(9)
C17 C12 C9 122.19(9)
C13 C12 C9 119.57(9)
C14 C13 C12 118.81(10)
C14 C13 H13 120.6
C12 C13 H13 120.6
N15 C14 C13 123.83(10)
N15 C14 H14 118.1
C13 C14 H14 118.1
C14 N15 C16 116.65(9)
N15 C16 C17 123.93(10)
N15 C16 H16 118.0
C17 C16 H16 118.0
C12 C17 C16 118.60(10)
C12 C17 H17 120.7
C16 C17 H17 120.7
O19 C18 O20 125.48(9)
O19 C18 C8 124.00(9)
O20 C18 C8 110.50(8)
C18 O20 C21 115.39(8)
O20 C21 H21A 109.5
O20 C21 H21B 109.5
H21A C21 H21B 109.5
O20 C21 H21C 109.5
H21A C21 H21C 109.5
H21B C21 H21C 109.5
O23 C22 O24 125.43(9)
O23 C22 C8 125.12(9)
O24 C22 C8 109.43(8)
C22 O24 C25 116.98(8)
O24 C25 H25A 109.5
O24 C25 H25B 109.5
H25A C25 H25B 109.5
O24 C25 H25C 109.5
H25A C25 H25C 109.5
H25B C25 H25C 109.5

loop_
_geom_bond_atom_site_label_1
_geom_bond_atom_site_label_2
_geom_bond_distance
C1 C2 1.3917(14)
C1 C6 1.3949(14)
C1 H1 0.9500
C2 C3 1.3892(15)
C2 H2 0.9500
C3 C4 1.3871(15)
C3 H3 0.9500
C4 C5 1.3936(14)
C4 H4 0.9500
C5 C6 1.3930(13)
C5 H5 0.9500
C6 C7 1.4990(12)
C7 C8 1.5122(13)
C7 C9 1.5148(13)
C7 H7 1.0000
C8 C22 1.5023(13)
C8 C18 1.5159(12)
C8 C9 1.5550(13)
C9 C10 1.4556(13)
C9 C12 1.5083(12)
C10 N11 1.1451(13)
C12 C17 1.3886(14)
C12 C13 1.3925(14)
C13 C14 1.3883(14)
C13 H13 0.9500
C14 N15 1.3383(15)
C14 H14 0.9500
N15 C16 1.3383(15)
C16 C17 1.3928(14)
C16 H16 0.9500
C17 H17 0.9500
C18 O19 1.2047(12)
C18 O20 1.3298(12)
O20 C21 1.4509(12)
C21 H21A 0.9800
C21 H21B 0.9800
C21 H21C 0.9800
C22 O23 1.1956(12)
C22 O24 1.3290(12)
O24 C25 1.4500(12)
C25 H25A 0.9800
C25 H25B 0.9800
C25 H25C 0.9800

loop_
_geom_hbond_atom_site_label_D
_geom_hbond_atom_site_label_H
_geom_hbond_atom_site_label_A
_geom_hbond_distance_DH
_geom_hbond_distance_HA
_geom_hbond_distance_DA
_geom_hbond_angle_DHA
_geom_hbond_site_symmetry_A
C16 H16 N15 0.95 2.54 3.3371(14) 142 3_656

loop_
_geom_torsion_atom_site_label_1
_geom_torsion_atom_site_label_2
_geom_torsion_atom_site_label_3
_geom_torsion_atom_site_label_4
_geom_torsion
C6 C1 C2 C3 0.92(16)
C1 C2 C3 C4 -1.80(17)
C2 C3 C4 C5 0.52(17)
C3 C4 C5 C6 1.65(16)
C4 C5 C6 C1 -2.51(15)
C4 C5 C6 C7 -177.18(9)
C2 C1 C6 C5 1.23(15)
C2 C1 C6 C7 176.08(9)
C5 C6 C7 C8 -118.85(10)
C1 C6 C7 C8 66.47(12)
C5 C6 C7 C9 -42.92(14)
C1 C6 C7 C9 142.39(9)
C6 C7 C8 C22 5.18(14)
C9 C7 C8 C22 -108.36(9)
C6 C7 C8 C18 -142.21(9)
C9 C7 C8 C18 104.25(9)
C6 C7 C8 C9 113.54(10)
C6 C7 C9 C10 -4.98(13)
C8 C7 C9 C10 107.95(9)
C6 C7 C9 C12 143.68(9)
C8 C7 C9 C12 -103.39(9)
C6 C7 C9 C8 -112.93(10)
C22 C8 C9 C10 3.58(13)
C7 C8 C9 C10 -106.98(9)
C18 C8 C9 C10 146.57(8)
C22 C8 C9 C12 -135.61(9)
C7 C8 C9 C12 113.83(9)
C18 C8 C9 C12 7.38(12)
C22 C8 C9 C7 110.55(9)
C18 C8 C9 C7 -106.45(9)
C10 C9 C12 C17 147.51(9)
C7 C9 C12 C17 -2.52(14)
C8 C9 C12 C17 -71.14(12)
C10 C9 C12 C13 -36.48(12)
C7 C9 C12 C13 173.50(8)
C8 C9 C12 C13 104.88(10)
C17 C12 C13 C14 1.51(14)
C9 C12 C13 C14 -174.67(9)
C12 C13 C14 N15 0.41(16)
C13 C14 N15 C16 -1.56(16)
C14 N15 C16 C17 0.81(16)
C13 C12 C17 C16 -2.19(14)
C9 C12 C17 C16 173.89(9)
N15 C16 C17 C12 1.06(16)
C22 C8 C18 O19 -117.14(11)
C7 C8 C18 O19 32.16(13)
C9 C8 C18 O19 98.17(11)
C22 C8 C18 O20 64.51(10)
C7 C8 C18 O20 -146.19(8)
C9 C8 C18 O20 -80.18(10)
O19 C18 O20 C21 0.31(14)
C8 C18 O20 C21 178.63(8)
C7 C8 C22 O23 47.41(15)
C18 C8 C22 O23 -165.08(10)
C9 C8 C22 O23 -22.42(15)
C7 C8 C22 O24 -131.16(9)
C18 C8 C22 O24 16.34(12)
C9 C8 C22 O24 159.01(8)
O23 C22 O24 C25 2.88(16)
C8 C22 O24 C25 -178.55(9)
